data_4335744
loop_
_publ_author_name
'Chengzhong Cui'
'Patrick R. Shipman'
'Roger A. Lalancette'
'Frieder J\"akle'

_publ_section_title
;
 Tris(2-pyridylborate) (Tpyb) Metal Complexes: Synthesis,
 Characterization, and Formation of Extrinsically Porous Materials with
 Large Cylindrical Channels
;
_journal_name_full 'Inorganic Chemistry'
_journal_page_first 9440
_journal_page_last 9448
_journal_paper_doi 10.1021/ic4010664
_journal_volume 52
_journal_year 2013
_chemical_formula_moiety 'C50 H50 B2 Fe N6, 0.5(C H2 Cl2)'
_chemical_formula_sum 'C50.5 H51 B2 Cl Fe N6'
_chemical_formula_weight 855.23
_chemical_name_systematic
; 
 ? 
;
_space_group_IT_number 148
_symmetry_cell_setting hexagonal
_symmetry_space_group_name_Hall '-R 3'
_symmetry_space_group_name_H-M 'R -3 :H'
_atom_sites_solution_hydrogens geom
_atom_sites_solution_primary direct
_atom_sites_solution_secondary difmap
_audit_creation_method SHELXL-97
_cell_angle_alpha 90.00
_cell_angle_beta 90.00
_cell_angle_gamma 120.00
_cell_formula_units_Z 9
_cell_length_a 35.4883(13)
_cell_length_b 35.4883(13)
_cell_length_c 9.8652(4)
_cell_measurement_reflns_used 9900
_cell_measurement_temperature 100(2)
_cell_measurement_theta_max 70.30
_cell_measurement_theta_min 4.32
_cell_volume 10759.9(7)
_computing_cell_refinement 'APEX 2'
_computing_data_collection 'APEX 2 (Bruker, 2006)'
_computing_data_reduction 'SAINT (Bruker, 2005)'
_computing_molecular_graphics SHELXTL
_computing_publication_material SHELXTL
_computing_structure_refinement SHELXTL
_computing_structure_solution 'SHELXTL (Sheldrick, 2008b)'
_diffrn_ambient_temperature 100(2)
_diffrn_measured_fraction_theta_full 0.992
_diffrn_measured_fraction_theta_max 0.942
_diffrn_measurement_device_type 'Bruker SMART CCD Apex-II area-detector'
_diffrn_measurement_method '\f and \w'
_diffrn_radiation_monochromator graphite
_diffrn_radiation_source 'fine-focus sealed tube'
_diffrn_radiation_type CuK\a
_diffrn_radiation_wavelength 1.54178
_diffrn_reflns_av_R_equivalents 0.029
_diffrn_reflns_av_sigmaI/netI 0.016
_diffrn_reflns_limit_h_max 42
_diffrn_reflns_limit_h_min -41
_diffrn_reflns_limit_k_max 42
_diffrn_reflns_limit_k_min -41
_diffrn_reflns_limit_l_max 11
_diffrn_reflns_limit_l_min -11
_diffrn_reflns_number 34795
_diffrn_reflns_theta_full 67.50
_diffrn_reflns_theta_max 71.02
_diffrn_reflns_theta_min 2.49
_diffrn_standards_decay_% 0
_diffrn_standards_number 0
_exptl_absorpt_coefficient_mu 3.344
_exptl_absorpt_correction_T_max 0.294
_exptl_absorpt_correction_T_min 0.106
_exptl_absorpt_correction_type numerical
_exptl_absorpt_process_details 'SADABS (Sheldrick, 2008a)'
_exptl_crystal_colour orange
_exptl_crystal_density_diffrn 1.188
_exptl_crystal_description plate
_exptl_crystal_F_000 4042.8
_exptl_crystal_size_max 0.50
_exptl_crystal_size_mid 0.46
_exptl_crystal_size_min 0.20
_refine_diff_density_max 0.29
_refine_diff_density_min -0.38
_refine_diff_density_rms 0.04
_refine_ls_extinction_method none
_refine_ls_goodness_of_fit_ref 1.08
_refine_ls_hydrogen_treatment constr
_refine_ls_matrix_type full
_refine_ls_number_parameters 296
_refine_ls_number_reflns 4357
_refine_ls_number_restraints 0
_refine_ls_restrained_S_all 1.08
_refine_ls_R_factor_all 0.035
_refine_ls_R_factor_gt 0.032
_refine_ls_shift/su_max 0.00
_refine_ls_shift/su_mean 0.00
_refine_ls_structure_factor_coef Fsqd
_refine_ls_weighting_details 'calc w=1/[\s^2^(Fo^2^)+(0.0462P)^2^+10.7840P] where P=(Fo^2^+2Fc^2^)/3'
_refine_ls_weighting_scheme calc
_refine_ls_wR_factor_gt 0.085
_refine_ls_wR_factor_ref 0.086
_reflns_number_gt 4028
_reflns_number_total 4357
_reflns_threshold_expression I>2\s(I)
_cod_data_source_file ic4010664_si_004.cif
_cod_data_source_block complex2-Fe_CH2Cl2
_cod_original_sg_symbol_H-M 'R -3'
_cod_database_code 4335744

loop_
_symmetry_equiv_pos_as_xyz
'x, y, z'
'-y, x-y, z'
'-x+y, -x, z'
'x+2/3, y+1/3, z+1/3'
'-y+2/3, x-y+1/3, z+1/3'
'-x+y+2/3, -x+1/3, z+1/3'
'x+1/3, y+2/3, z+2/3'
'-y+1/3, x-y+2/3, z+2/3'
'-x+y+1/3, -x+2/3, z+2/3'
'-x, -y, -z'
'y, -x+y, -z'
'x-y, x, -z'
'-x+2/3, -y+1/3, -z+1/3'
'y+2/3, -x+y+1/3, -z+1/3'
'x-y+2/3, x+1/3, -z+1/3'
'-x+1/3, -y+2/3, -z+2/3'
'y+1/3, -x+y+2/3, -z+2/3'
'x-y+1/3, x+2/3, -z+2/3'

loop_
_atom_site_label
_atom_site_type_symbol
_atom_site_fract_x
_atom_site_fract_y
_atom_site_fract_z
_atom_site_U_iso_or_equiv
_atom_site_adp_type
_atom_site_occupancy
_atom_site_symmetry_multiplicity
_atom_site_calc_flag
_atom_site_refinement_flags
Fe1 Fe 0.5000 0.0000 0.5000 0.01808(10) Uani 1 2 d S
Cl1 Cl 0.58296(9) 0.28892(10) 0.2842(3) 0.0731(9) Uani 0.2524(17) 1 d P
Cl2 Cl 0.59362(7) 0.30274(7) -0.0050(2) 0.0537(7) Uani 0.2524(17) 1 d P
N1 N 0.47397(4) 0.02049(4) 0.35820(12) 0.0200(3) Uani 1 1 d .
N2 N 0.46034(4) 0.00291(4) 0.63836(12) 0.0199(3) Uani 1 1 d .
N3 N 0.54425(4) 0.06059(4) 0.53946(12) 0.0197(3) Uani 1 1 d .
B1 B 0.48045(5) 0.07619(5) 0.53254(17) 0.0207(3) Uani 1 1 d .
C1 C 0.46316(5) 0.05155(5) 0.38725(15) 0.0207(3) Uani 1 1 d .
C2 C 0.43569(5) 0.05723(5) 0.29763(16) 0.0254(3) Uani 1 1 d .
H2 H 0.4263 0.0773 0.3200 0.030 Uiso 1 1 calc R
C3 C 0.42201(4) 0.03426(4) 0.17743(12) 0.0305(4) Uani 1 1 d .
H3 H 0.4033 0.0382 0.1178 0.037 Uiso 1 1 calc R
C4 C 0.43617(4) 0.00538(4) 0.14564(12) 0.0296(4) Uani 1 1 d R
H4 H 0.4287 -0.0095 0.0635 0.035 Uiso 1 1 d R
C5 C 0.46149(5) -0.00081(5) 0.23851(15) 0.0242(3) Uani 1 1 d .
H5 H 0.4707 -0.0211 0.2174 0.029 Uiso 1 1 calc R
C6 C 0.45152(5) 0.03617(5) 0.63662(14) 0.0203(3) Uani 1 1 d .
C7 C 0.41592(5) 0.03174(5) 0.71124(15) 0.0238(3) Uani 1 1 d .
H7 H 0.4083 0.0538 0.7054 0.029 Uiso 1 1 calc R
C8 C 0.39159(5) -0.00401(5) 0.79316(16) 0.0258(3) Uani 1 1 d .
H8 H 0.3673 -0.0067 0.8424 0.031 Uiso 1 1 calc R
C9 C 0.40340(5) -0.03583(5) 0.80187(15) 0.0248(3) Uani 1 1 d .
H9 H 0.3885 -0.0600 0.8609 0.030 Uiso 1 1 calc R
C10 C 0.43733(5) -0.03127(5) 0.72250(15) 0.0221(3) Uani 1 1 d .
H10 H 0.4451 -0.0533 0.7270 0.027 Uiso 1 1 calc R
C11 C 0.53213(5) 0.09140(5) 0.54820(14) 0.0196(3) Uani 1 1 d .
C12 C 0.56476(5) 0.13486(5) 0.56918(15) 0.0228(3) Uani 1 1 d .
H12 H 0.5568 0.1567 0.5743 0.027 Uiso 1 1 calc R
C13 C 0.60807(5) 0.14661(5) 0.58262(15) 0.0248(3) Uani 1 1 d .
H13 H 0.6297 0.1762 0.5961 0.030 Uiso 1 1 calc R
C14 C 0.61918(5) 0.11429(5) 0.57604(15) 0.0237(3) Uani 1 1 d .
H14 H 0.6485 0.1211 0.5864 0.028 Uiso 1 1 calc R
C15 C 0.58660(5) 0.07221(5) 0.55417(14) 0.0221(3) Uani 1 1 d .
H15 H 0.5942 0.0501 0.5491 0.026 Uiso 1 1 calc R
C16 C 0.47559(5) 0.11902(5) 0.55535(15) 0.0211(3) Uani 1 1 d .
C17 C 0.47144(5) 0.13271(5) 0.68548(15) 0.0239(3) Uani 1 1 d .
H17 H 0.4690 0.1150 0.7609 0.029 Uiso 1 1 calc R
C18 C 0.47071(5) 0.17081(5) 0.70868(15) 0.0242(3) Uani 1 1 d .
H18 H 0.4675 0.1782 0.7988 0.029 Uiso 1 1 calc R
C19 C 0.47456(5) 0.19862(5) 0.60241(15) 0.0219(3) Uani 1 1 d .
C20 C 0.48072(5) 0.18678(5) 0.47350(15) 0.0215(3) Uani 1 1 d .
H20 H 0.4846 0.2053 0.3989 0.026 Uiso 1 1 calc R
C21 C 0.48132(5) 0.14829(5) 0.45163(15) 0.0216(3) Uani 1 1 d .
H21 H 0.4859 0.1416 0.3620 0.026 Uiso 1 1 calc R
C22 C 0.47245(5) 0.23996(5) 0.63181(15) 0.0252(3) Uani 1 1 d .
C23 C 0.47467(6) 0.26436(5) 0.50180(17) 0.0350(4) Uani 1 1 d .
H23A H 0.5024 0.2735 0.4560 0.053 Uiso 1 1 calc R
H23B H 0.4723 0.2900 0.5242 0.053 Uiso 1 1 calc R
H23C H 0.4507 0.2452 0.4418 0.053 Uiso 1 1 calc R
C24 C 0.42938(6) 0.22735(6) 0.70478(18) 0.0335(4) Uani 1 1 d .
H24A H 0.4049 0.2068 0.6486 0.050 Uiso 1 1 calc R
H24B H 0.4272 0.2535 0.7201 0.050 Uiso 1 1 calc R
H24C H 0.4286 0.2138 0.7920 0.050 Uiso 1 1 calc R
C25 C 0.51058(6) 0.27032(5) 0.72383(17) 0.0308(4) Uani 1 1 d .
H25A H 0.5094 0.2550 0.8078 0.046 Uiso 1 1 calc R
H25B H 0.5085 0.2962 0.7454 0.046 Uiso 1 1 calc R
H25C H 0.5381 0.2791 0.6770 0.046 Uiso 1 1 calc R
C26 C 0.5921(3) 0.3250(3) 0.1476(10) 0.054(2) Uani 0.2524(17) 1 d P
H26A H 0.5685 0.3323 0.1458 0.064 Uiso 0.2524(17) 1 calc PR
H26B H 0.6200 0.3523 0.1620 0.064 Uiso 0.2524(17) 1 calc PR

loop_
_atom_site_aniso_label
_atom_site_aniso_U_11
_atom_site_aniso_U_22
_atom_site_aniso_U_33
_atom_site_aniso_U_23
_atom_site_aniso_U_13
_atom_site_aniso_U_12
Fe1 0.01775(17) 0.01483(17) 0.02165(17) -0.00095(12) -0.00176(12) 0.00815(13)
Cl1 0.0641(16) 0.092(2) 0.0654(15) 0.0097(13) 0.0103(12) 0.0407(14)
Cl2 0.0437(12) 0.0452(12) 0.0646(13) -0.0022(9) -0.0046(9) 0.0164(9)
N1 0.0187(6) 0.0169(6) 0.0228(6) 0.0001(5) -0.0012(5) 0.0076(5)
N2 0.0190(6) 0.0177(6) 0.0221(6) -0.0008(5) -0.0026(5) 0.0085(5)
N3 0.0189(6) 0.0193(6) 0.0209(6) 0.0002(5) -0.0016(5) 0.0095(5)
B1 0.0202(8) 0.0182(8) 0.0244(8) 0.0002(6) -0.0012(6) 0.0102(7)
C1 0.0180(7) 0.0158(7) 0.0260(7) 0.0021(6) 0.0010(6) 0.0068(6)
C2 0.0238(8) 0.0212(7) 0.0316(8) 0.0001(6) -0.0032(6) 0.0116(6)
C3 0.0311(9) 0.0287(8) 0.0321(8) 0.0009(7) -0.0097(7) 0.0153(7)
C4 0.0348(9) 0.0265(8) 0.0253(8) -0.0051(6) -0.0076(7) 0.0138(7)
C5 0.0257(8) 0.0199(7) 0.0257(7) -0.0022(6) -0.0012(6) 0.0105(6)
C6 0.0199(7) 0.0189(7) 0.0219(7) -0.0038(6) -0.0053(6) 0.0095(6)
C7 0.0234(8) 0.0213(7) 0.0282(7) -0.0028(6) -0.0031(6) 0.0122(6)
C8 0.0228(8) 0.0265(8) 0.0264(7) -0.0029(6) 0.0006(6) 0.0111(7)
C9 0.0250(8) 0.0194(7) 0.0242(7) -0.0008(6) -0.0008(6) 0.0068(6)
C10 0.0231(7) 0.0169(7) 0.0244(7) -0.0012(6) -0.0028(6) 0.0085(6)
C11 0.0229(7) 0.0179(7) 0.0180(6) -0.0002(5) -0.0004(6) 0.0104(6)
C12 0.0253(8) 0.0176(7) 0.0251(7) -0.0007(6) -0.0007(6) 0.0103(6)
C13 0.0224(8) 0.0188(7) 0.0263(7) -0.0012(6) -0.0011(6) 0.0050(6)
C14 0.0190(7) 0.0255(8) 0.0247(7) 0.0000(6) -0.0012(6) 0.0097(6)
C15 0.0226(7) 0.0218(7) 0.0234(7) -0.0001(6) -0.0004(6) 0.0123(6)
C16 0.0171(7) 0.0187(7) 0.0270(7) -0.0019(6) -0.0027(6) 0.0086(6)
C17 0.0258(8) 0.0205(7) 0.0250(7) 0.0015(6) -0.0038(6) 0.0113(6)
C18 0.0285(8) 0.0225(8) 0.0215(7) -0.0026(6) -0.0012(6) 0.0125(7)
C19 0.0198(7) 0.0193(7) 0.0263(7) -0.0012(6) -0.0018(6) 0.0095(6)
C20 0.0207(7) 0.0194(7) 0.0239(7) 0.0023(6) -0.0003(6) 0.0096(6)
C21 0.0198(7) 0.0209(7) 0.0236(7) -0.0013(6) 0.0009(6) 0.0099(6)
C22 0.0316(8) 0.0203(7) 0.0262(7) -0.0022(6) -0.0019(6) 0.0149(7)
C23 0.0562(11) 0.0253(8) 0.0327(9) -0.0023(7) -0.0039(8) 0.0273(8)
C24 0.0337(9) 0.0306(9) 0.0418(9) -0.0078(7) -0.0018(7) 0.0202(8)
C25 0.0350(9) 0.0213(8) 0.0326(8) -0.0038(7) -0.0010(7) 0.0115(7)
C26 0.032(4) 0.043(5) 0.086(6) 0.000(4) -0.002(4) 0.019(4)

loop_
_atom_type_symbol
_atom_type_description
_atom_type_scat_dispersion_real
_atom_type_scat_dispersion_imag
_atom_type_scat_source
C C 0.0181 0.0091 'International Tables Vol C Tables 4.2.6.8 and 6.1.1.4'
H H 0.0000 0.0000 'International Tables Vol C Tables 4.2.6.8 and 6.1.1.4'
B B 0.0090 0.0039 'International Tables Vol C Tables 4.2.6.8 and 6.1.1.4'
N N 0.0311 0.0180 'International Tables Vol C Tables 4.2.6.8 and 6.1.1.4'
Fe Fe -1.1336 3.1974 'International Tables Vol C Tables 4.2.6.8 and 6.1.1.4'
Cl Cl 0.3639 0.7018 'International Tables Vol C Tables 4.2.6.8 and 6.1.1.4'

loop_
_geom_angle_atom_site_label_1
_geom_angle_atom_site_label_2
_geom_angle_atom_site_label_3
_geom_angle
_geom_angle_site_symmetry_1
_geom_angle_site_symmetry_3
N3 Fe1 N3 179.997(1) . 10_656
N3 Fe1 N2 90.36(5) . .
N3 Fe1 N2 89.64(5) 10_656 .
N3 Fe1 N2 89.64(5) . 10_656
N3 Fe1 N2 90.36(5) 10_656 10_656
N2 Fe1 N2 179.998(1) . 10_656
N3 Fe1 N1 89.87(5) . 10_656
N3 Fe1 N1 90.13(5) 10_656 10_656
N2 Fe1 N1 90.36(5) . 10_656
N2 Fe1 N1 89.63(5) 10_656 10_656
N3 Fe1 N1 90.14(5) . .
N3 Fe1 N1 89.86(5) 10_656 .
N2 Fe1 N1 89.63(5) . .
N2 Fe1 N1 90.37(5) 10_656 .
N1 Fe1 N1 180.0 10_656 .
C5 N1 C1 119.27(12) . .
C5 N1 Fe1 119.25(10) . .
C1 N1 Fe1 120.86(10) . .
C10 N2 C6 119.08(12) . .
C10 N2 Fe1 119.77(10) . .
C6 N2 Fe1 120.52(9) . .
C15 N3 C11 119.79(12) . .
C15 N3 Fe1 120.84(10) . .
C11 N3 Fe1 119.35(9) . .
C16 B1 C1 115.77(12) . .
C16 B1 C6 114.25(12) . .
C1 B1 C6 100.48(11) . .
C16 B1 C11 107.62(12) . .
C1 B1 C11 108.57(12) . .
C6 B1 C11 109.89(12) . .
N1 C1 C2 118.63(13) . .
N1 C1 B1 115.77(12) . .
C2 C1 B1 125.38(13) . .
C3 C2 C1 121.35(13) . .
C3 C2 H2 119.3 . .
C1 C2 H2 119.3 . .
C2 C3 C4 118.71(8) . .
C2 C3 H3 120.6 . .
C4 C3 H3 120.6 . .
C5 C4 C3 118.38(8) . .
C5 C4 H4 120.8 . .
C3 C4 H4 120.8 . .
N1 C5 C4 123.35(13) . .
N1 C5 H5 118.3 . .
C4 C5 H5 118.3 . .
N2 C6 C7 118.70(13) . .
N2 C6 B1 116.36(12) . .
C7 C6 B1 124.55(13) . .
C8 C7 C6 121.61(14) . .
C8 C7 H7 119.2 . .
C6 C7 H7 119.2 . .
C7 C8 C9 118.55(14) . .
C7 C8 H8 120.7 . .
C9 C8 H8 120.7 . .
C10 C9 C8 118.08(14) . .
C10 C9 H9 121.0 . .
C8 C9 H9 121.0 . .
N2 C10 C9 123.64(14) . .
N2 C10 H10 118.2 . .
C9 C10 H10 118.2 . .
N3 C11 C12 118.17(13) . .
N3 C11 B1 118.65(12) . .
C12 C11 B1 123.17(12) . .
C13 C12 C11 121.78(13) . .
C13 C12 H12 119.1 . .
C11 C12 H12 119.1 . .
C12 C13 C14 118.56(13) . .
C12 C13 H13 120.7 . .
C14 C13 H13 120.7 . .
C15 C14 C13 118.25(14) . .
C15 C14 H14 120.9 . .
C13 C14 H14 120.9 . .
N3 C15 C14 123.43(14) . .
N3 C15 H15 118.3 . .
C14 C15 H15 118.3 . .
C21 C16 C17 114.37(13) . .
C21 C16 B1 123.23(13) . .
C17 C16 B1 121.80(13) . .
C18 C17 C16 123.01(14) . .
C18 C17 H17 118.5 . .
C16 C17 H17 118.5 . .
C17 C18 C19 121.48(14) . .
C17 C18 H18 119.3 . .
C19 C18 H18 119.3 . .
C20 C19 C18 116.55(13) . .
C20 C19 C22 123.53(13) . .
C18 C19 C22 119.92(13) . .
C19 C20 C21 121.30(14) . .
C19 C20 H20 119.3 . .
C21 C20 H20 119.3 . .
C20 C21 C16 123.16(14) . .
C20 C21 H21 118.4 . .
C16 C21 H21 118.4 . .
C23 C22 C19 111.73(12) . .
C23 C22 C25 108.72(13) . .
C19 C22 C25 109.61(13) . .
C23 C22 C24 108.64(14) . .
C19 C22 C24 109.07(12) . .
C25 C22 C24 109.02(13) . .
C22 C23 H23A 109.5 . .
C22 C23 H23B 109.5 . .
H23A C23 H23B 109.5 . .
C22 C23 H23C 109.5 . .
H23A C23 H23C 109.5 . .
H23B C23 H23C 109.5 . .
C22 C24 H24A 109.5 . .
C22 C24 H24B 109.5 . .
H24A C24 H24B 109.5 . .
C22 C24 H24C 109.5 . .
H24A C24 H24C 109.5 . .
H24B C24 H24C 109.5 . .
C22 C25 H25A 109.5 . .
C22 C25 H25B 109.5 . .
H25A C25 H25B 109.5 . .
C22 C25 H25C 109.5 . .
H25A C25 H25C 109.5 . .
H25B C25 H25C 109.5 . .
Cl2 C26 Cl1 111.8(5) . .
Cl2 C26 H26A 109.2 . .
Cl1 C26 H26A 109.2 . .
Cl2 C26 H26B 109.2 . .
Cl1 C26 H26B 109.2 . .
H26A C26 H26B 107.9 . .

loop_
_geom_bond_atom_site_label_1
_geom_bond_atom_site_label_2
_geom_bond_distance
_geom_bond_site_symmetry_2
Fe1 N3 1.9658(12) .
Fe1 N3 1.9659(12) 10_656
Fe1 N2 2.0000(12) .
Fe1 N2 2.0001(12) 10_656
Fe1 N1 2.0027(12) 10_656
Fe1 N1 2.0027(12) .
Cl1 C26 1.773(10) .
Cl2 C26 1.714(10) .
N1 C5 1.3517(19) .
N1 C1 1.3662(19) .
N2 C10 1.3551(19) .
N2 C6 1.3640(18) .
N3 C15 1.3531(18) .
N3 C11 1.3630(18) .
B1 C16 1.629(2) .
B1 C1 1.631(2) .
B1 C6 1.633(2) .
B1 C11 1.640(2) .
C1 C2 1.403(2) .
C2 C3 1.3822(19) .
C2 H2 0.9500 .
C3 C4 1.3842 .
C3 H3 0.9500 .
C4 C5 1.3759(19) .
C4 H4 0.9300 .
C5 H5 0.9500 .
C6 C7 1.402(2) .
C7 C8 1.383(2) .
C7 H7 0.9500 .
C8 C9 1.390(2) .
C8 H8 0.9500 .
C9 C10 1.376(2) .
C9 H9 0.9500 .
C10 H10 0.9500 .
C11 C12 1.406(2) .
C12 C13 1.383(2) .
C12 H12 0.9500 .
C13 C14 1.388(2) .
C13 H13 0.9500 .
C14 C15 1.374(2) .
C14 H14 0.9500 .
C15 H15 0.9500 .
C16 C21 1.399(2) .
C16 C17 1.406(2) .
C17 C18 1.384(2) .
C17 H17 0.9500 .
C18 C19 1.399(2) .
C18 H18 0.9500 .
C19 C20 1.390(2) .
C19 C22 1.534(2) .
C20 C21 1.394(2) .
C20 H20 0.9500 .
C21 H21 0.9500 .
C22 C23 1.528(2) .
C22 C25 1.536(2) .
C22 C24 1.540(2) .
C23 H23A 0.9800 .
C23 H23B 0.9800 .
C23 H23C 0.9800 .
C24 H24A 0.9800 .
C24 H24B 0.9800 .
C24 H24C 0.9800 .
C25 H25A 0.9800 .
C25 H25B 0.9800 .
C25 H25C 0.9800 .
C26 H26A 0.9900 .
C26 H26B 0.9900 .

loop_
_geom_torsion_atom_site_label_1
_geom_torsion_atom_site_label_2
_geom_torsion_atom_site_label_3
_geom_torsion_atom_site_label_4
_geom_torsion
_geom_torsion_site_symmetry_1
N3 Fe1 N1 C5 137.45(11) .
N3 Fe1 N1 C5 -42.55(11) 10_656
N2 Fe1 N1 C5 -132.19(11) .
N2 Fe1 N1 C5 47.81(11) 10_656
N1 Fe1 N1 C5 -52.1(15) 10_656
N3 Fe1 N1 C1 -51.67(11) .
N3 Fe1 N1 C1 128.32(11) 10_656
N2 Fe1 N1 C1 38.69(11) .
N2 Fe1 N1 C1 -141.31(11) 10_656
N1 Fe1 N1 C1 118.8(15) 10_656
N3 Fe1 N2 C10 -138.37(11) .
N3 Fe1 N2 C10 41.63(11) 10_656
N2 Fe1 N2 C10 -41(9) 10_656
N1 Fe1 N2 C10 -48.50(11) 10_656
N1 Fe1 N2 C10 131.49(11) .
N3 Fe1 N2 C6 50.85(11) .
N3 Fe1 N2 C6 -129.15(11) 10_656
N2 Fe1 N2 C6 148(9) 10_656
N1 Fe1 N2 C6 140.72(10) 10_656
N1 Fe1 N2 C6 -39.29(10) .
N3 Fe1 N3 C15 147(9) 10_656
N2 Fe1 N3 C15 135.38(11) .
N2 Fe1 N3 C15 -44.62(11) 10_656
N1 Fe1 N3 C15 45.02(11) 10_656
N1 Fe1 N3 C15 -134.98(11) .
N3 Fe1 N3 C11 -35(9) 10_656
N2 Fe1 N3 C11 -46.50(10) .
N2 Fe1 N3 C11 133.51(10) 10_656
N1 Fe1 N3 C11 -136.86(11) 10_656
N1 Fe1 N3 C11 43.14(11) .
C5 N1 C1 C2 6.3(2) .
Fe1 N1 C1 C2 -164.53(10) .
C5 N1 C1 B1 -178.79(13) .
Fe1 N1 C1 B1 10.33(16) .
C16 B1 C1 N1 169.06(12) .
C6 B1 C1 N1 -67.36(15) .
C11 B1 C1 N1 47.93(16) .
C16 B1 C1 C2 -16.5(2) .
C6 B1 C1 C2 107.11(15) .
C11 B1 C1 C2 -137.60(14) .
N1 C1 C2 C3 -4.4(2) .
B1 C1 C2 C3 -178.76(13) .
C1 C2 C3 C4 -0.43(17) .
C2 C3 C4 C5 3.26(10) .
C1 N1 C5 C4 -3.6(2) .
Fe1 N1 C5 C4 167.41(11) .
C3 C4 C5 N1 -1.32(17) .
C10 N2 C6 C7 -6.67(19) .
Fe1 N2 C6 C7 164.18(10) .
C10 N2 C6 B1 -179.88(12) .
Fe1 N2 C6 B1 -9.03(16) .
C16 B1 C6 N2 -168.50(12) .
C1 B1 C6 N2 66.87(15) .
C11 B1 C6 N2 -47.42(16) .
C16 B1 C6 C7 18.7(2) .
C1 B1 C6 C7 -105.90(15) .
C11 B1 C6 C7 139.81(14) .
N2 C6 C7 C8 4.5(2) .
B1 C6 C7 C8 177.09(14) .
C6 C7 C8 C9 0.7(2) .
C7 C8 C9 C10 -3.5(2) .
C6 N2 C10 C9 4.0(2) .
Fe1 N2 C10 C9 -166.95(11) .
C8 C9 C10 N2 1.3(2) .
C15 N3 C11 C12 1.55(19) .
Fe1 N3 C11 C12 -176.59(10) .
C15 N3 C11 B1 -178.97(12) .
Fe1 N3 C11 B1 2.89(16) .
C16 B1 C11 N3 177.01(12) .
C1 B1 C11 N3 -56.98(16) .
C6 B1 C11 N3 52.03(17) .
C16 B1 C11 C12 -3.53(18) .
C1 B1 C11 C12 122.48(14) .
C6 B1 C11 C12 -128.51(14) .
N3 C11 C12 C13 -0.8(2) .
B1 C11 C12 C13 179.70(14) .
C11 C12 C13 C14 -0.5(2) .
C12 C13 C14 C15 1.1(2) .
C11 N3 C15 C14 -1.0(2) .
Fe1 N3 C15 C14 177.13(11) .
C13 C14 C15 N3 -0.4(2) .
C1 B1 C16 C21 -36.3(2) .
C6 B1 C16 C21 -152.35(13) .
C11 B1 C16 C21 85.33(16) .
C1 B1 C16 C17 153.06(13) .
C6 B1 C16 C17 37.01(19) .
C11 B1 C16 C17 -85.31(16) .
C21 C16 C17 C18 3.3(2) .
B1 C16 C17 C18 174.74(14) .
C16 C17 C18 C19 -0.7(2) .
C17 C18 C19 C20 -2.3(2) .
C17 C18 C19 C22 178.46(14) .
C18 C19 C20 C21 2.3(2) .
C22 C19 C20 C21 -178.39(14) .
C19 C20 C21 C16 0.5(2) .
C17 C16 C21 C20 -3.2(2) .
B1 C16 C21 C20 -174.50(13) .
C20 C19 C22 C23 4.1(2) .
C18 C19 C22 C23 -176.71(14) .
C20 C19 C22 C25 -116.54(16) .
C18 C19 C22 C25 62.70(18) .
C20 C19 C22 C24 124.17(16) .
C18 C19 C22 C24 -56.59(18) .
